data_4001851
loop_
_publ_author_name
'Zhao, Xiaotao'
'Huang, Cancan'
'Gulcur, Murat'
'Batsanov, Andrei S.'
'Baghernejad, Masoud'
'Hong, Wenjing'
'Bryce, Martin R.'
'Wandlowski, Thomas'

_publ_section_title
;
 Oligo(aryleneethynylene)s with Terminal Pyridyl Groups: Synthesis and
 Length Dependence of the Tunneling-to-Hopping Transition of
 Single-Molecule Conductances
;
_journal_issue 21
_journal_name_full 'Chemistry of Materials'
_journal_page_first 4340
_journal_paper_doi 10.1021/cm4029484
_journal_volume 25
_journal_year 2013
_chemical_formula_moiety 'C72 H92 N2 O6'
_chemical_formula_sum 'C72 H92 N2 O6'
_chemical_formula_weight 1081.47
_chemical_melting_point 400.9(5)
_chemical_name_systematic
;
 ?
;
_space_group_crystal_system monoclinic
_space_group_IT_number 14
_space_group_name_Hall '-P 2ybc'
_space_group_name_H-M_alt 'P 1 21/c 1'
_symmetry_space_group_name_Hall '-P 2ybc'
_symmetry_space_group_name_H-M 'P 1 21/c 1'
_atom_sites_solution_hydrogens geom
_atom_sites_solution_primary direct
_atom_sites_solution_secondary difmap
_audit_creation_date 2013-02-07
_audit_creation_method ' Olex2 1.2-alpha (compiled Dec  5 2012 16:20:19, GUI svn.r4385)'
_cell_angle_alpha 90
_cell_angle_beta 106.733(19)
_cell_angle_gamma 90
_cell_formula_units_Z 2
_cell_length_a 24.021(4)
_cell_length_b 4.8652(9)
_cell_length_c 28.577(5)
_cell_measurement_reflns_used 9984
_cell_measurement_temperature 120
_cell_measurement_theta_max 27.38
_cell_measurement_theta_min 2.89
_cell_volume 3198.3(10)
_computing_cell_refinement 'Bruker APEX2'
_computing_data_collection 'CrystalClear-SM Expert2.0 (Rigaku, 2009)'
_computing_data_reduction
;
transformed to Bruker format using Rigaku CrystalClear-SM Expert2.0 
(Rigaku, 2009), then processed using APEX2
;
_computing_molecular_graphics
;
O. V. Dolomanov, L. J. Bourhis, R. J. Gildea, J. A. K. Howard and H. Puschmann,
OLEX2: a complete structure solution, refinement and analysis program.
J. Appl. Cryst. (2009). 42, 339-341.
;
_computing_publication_material
;
O. V. Dolomanov, L. J. Bourhis, R. J. Gildea, J. A. K. Howard and H. Puschmann,
OLEX2: a complete structure solution, refinement and analysis program.
J. Appl. Cryst. (2009). 42, 339-341.
;
_computing_structure_refinement
;
SHELXL-2013/2, G.M. Sheldrick, Acta Cryst.
(2008). A64, 112-122
;
_computing_structure_solution 'XS, G.M. Sheldrick, Acta Cryst. (2008). A64, 112-122'
_diffrn_ambient_temperature 120
_diffrn_detector_type 'Rigaku Saturn 724+ CCD area detector'
_diffrn_measured_fraction_theta_full 0.964
_diffrn_measured_fraction_theta_max 0.947
_diffrn_measurement_device_type 'CrystalLogic Kappa (3-circle)'
_diffrn_measurement_method '\w scans'
_diffrn_radiation_monochromator 'double crystal Si 111'
_diffrn_radiation_source 'undulator, beamline I19, Diamond Light Source, RAL'
_diffrn_radiation_type Synchrotron
_diffrn_radiation_wavelength 0.6889
_diffrn_reflns_av_R_equivalents 0.0618
_diffrn_reflns_av_unetI/netI 0.0540
_diffrn_reflns_Laue_measured_fraction_full 0.964
_diffrn_reflns_Laue_measured_fraction_max 0.947
_diffrn_reflns_limit_h_max 31
_diffrn_reflns_limit_h_min -32
_diffrn_reflns_limit_k_max 6
_diffrn_reflns_limit_k_min -4
_diffrn_reflns_limit_l_max 38
_diffrn_reflns_limit_l_min -38
_diffrn_reflns_number 28193
_diffrn_reflns_point_group_measured_fraction_full 0.964
_diffrn_reflns_point_group_measured_fraction_max 0.947
_diffrn_reflns_theta_full 24.415
_diffrn_reflns_theta_max 27.399
_diffrn_reflns_theta_min 2.886
_diffrn_standards_number 0
_exptl_absorpt_coefficient_mu 0.070
_exptl_absorpt_correction_T_max 1.0000
_exptl_absorpt_correction_T_min 0.5325
_exptl_absorpt_correction_type multi-scan
_exptl_absorpt_process_details
;
SADABS-2008/1 (Bruker,2008) was used for absorption correction.
wR2(int) was 0.1576 before and 0.0663 after correction.
The Ratio of minimum to maximum transmission is 0.5325.
The \l/2 correction factor is Not present.
;
_exptl_crystal_colour yellow
_exptl_crystal_colour_primary yellow
_exptl_crystal_density_diffrn 1.123
_exptl_crystal_description prism
_exptl_crystal_F_000 1172
_exptl_crystal_size_max 0.15
_exptl_crystal_size_mid 0.06
_exptl_crystal_size_min 0.05
_refine_diff_density_max 0.285
_refine_diff_density_min -0.226
_refine_diff_density_rms 0.041
_refine_ls_extinction_coef 0.038(9)
_refine_ls_extinction_expression Fc^*^=kFc[1+0.001xFc^2^\l^3^/sin(2\q)]^-1/4^
_refine_ls_extinction_method SHELXL
_refine_ls_goodness_of_fit_ref 1.106
_refine_ls_hydrogen_treatment constr
_refine_ls_matrix_type full
_refine_ls_number_parameters 365
_refine_ls_number_reflns 7597
_refine_ls_number_restraints 0
_refine_ls_restrained_S_all 1.106
_refine_ls_R_factor_all 0.0936
_refine_ls_R_factor_gt 0.0713
_refine_ls_shift/su_max 0.000
_refine_ls_shift/su_mean 0.000
_refine_ls_structure_factor_coef Fsqd
_refine_ls_weighting_details
;
 w=1/[\s^2^(Fo^2^)+(0.0566P)^2^+1.7845P]
 where P=(Fo^2^+2Fc^2^)/3
;
_refine_ls_weighting_scheme calc
_refine_ls_wR_factor_gt 0.1635
_refine_ls_wR_factor_ref 0.1767
_reflns_Friedel_coverage 0.000
_reflns_number_gt 5892
_reflns_number_total 7597
_reflns_threshold_expression 'I > 2\s(I)'
_cod_data_source_file cm4029484_si_002.cif
_cod_data_source_block OAE5
_cod_database_code 4001851
_olex2_refinement_description
;
1. Fixed Uiso
 At 1.2 times of:
  {H23A,H23B} of C23, {H28A,H28B} of C28, {H27A,H27B} of C27, H11 of C11, H3
  of C3, {H34A,H34B} of C34, {H21A,H21B} of C21, {H25A,H25B} of C25, {H31A,
  H31B} of C31, {H20A,H20B} of C20, {H33A,H33B} of C33, H15 of C15, H16 of C16,
  {H35A,H35B} of C35, {H32A,H32B} of C32, {H22A,H22B} of C22, {H19A,H19B} of
  C19, {H26A,H26B} of C26, H8 of C8, {H29A,H29B} of C29, H17 of C17, H18 of C18
 At 1.5 times of:
  {H24A,H24B,H24C} of C24, {H30A,H30B,H30C} of C30, {H36A,H36B,H36C} of C36
2.a Secondary CH2 refined with riding coordinates:
 C19(H19A,H19B), C20(H20A,H20B), C21(H21A,H21B), C22(H22A,H22B), C23(H23A,
 H23B), C25(H25A,H25B), C26(H26A,H26B), C27(H27A,H27B), C28(H28A,H28B),
 C29(H29A,H29B), C31(H31A,H31B), C32(H32A,H32B), C33(H33A,H33B), C34(H34A,H34B),
  C35(H35A,H35B)
2.b Aromatic/amide H refined with riding coordinates:
 C3(H3), C8(H8), C11(H11), C15(H15), C16(H16), C17(H17), C18(H18)
2.c Idealised Me refined as rotating group:
 C24(H24A,H24B,H24C), C30(H30A,H30B,H30C), C36(H36A,H36B,H36C)
;
_shelx_estimated_absorpt_t_max 0.997
_shelx_estimated_absorpt_t_min 0.990
_shelx_space_group_comment
;
The symmetry employed for this shelxl refinement is uniquely defined
by the following loop, which should always be used as a source of
symmetry information in preference to the above space-group names.
They are only intended as comments.
;
_shelxl_version_number 2012-9

loop_
_space_group_symop_operation_xyz
'x, y, z'
'-x, y+1/2, -z+1/2'
'-x, -y, -z'
'x, -y-1/2, z-1/2'

loop_
_atom_site_label
_atom_site_type_symbol
_atom_site_fract_x
_atom_site_fract_y
_atom_site_fract_z
_atom_site_U_iso_or_equiv
_atom_site_adp_type
_atom_site_occupancy
_atom_site_site_symmetry_order
_atom_site_calc_flag
_atom_site_refinement_flags_posn
_atom_site_refinement_flags_adp
O1 O 0.47842(5) 0.1373(3) 0.42259(4) 0.0303(3) Uani 1 1 d . .
O2 O 0.25528(5) 0.7833(3) 0.41548(4) 0.0340(3) Uani 1 1 d . .
O3 O 0.20237(5) 0.1235(3) 0.25137(4) 0.0368(3) Uani 1 1 d . .
N1 N -0.06676(8) 0.5799(7) 0.10196(7) 0.0764(8) Uani 1 1 d . .
C1 C 0.44520(7) 0.4821(4) 0.46531(5) 0.0268(3) Uani 1 1 d . .
C2 C 0.49113(7) 0.3110(3) 0.46159(5) 0.0263(3) Uani 1 1 d . .
C3 C 0.54490(7) 0.3294(4) 0.49618(5) 0.0271(3) Uani 1 1 d . .
H3 H 0.5756 0.2121 0.4937 0.033 Uiso 1 1 calc R U
C4 C 0.38928(7) 0.4654(4) 0.43015(5) 0.0283(3) Uani 1 1 d . .
C5 C 0.34193(7) 0.4579(4) 0.40167(6) 0.0294(4) Uani 1 1 d . .
C6 C 0.28550(7) 0.4560(4) 0.36707(6) 0.0294(4) Uani 1 1 d . .
C7 C 0.24176(7) 0.6330(4) 0.37351(5) 0.0293(4) Uani 1 1 d . .
C8 C 0.18855(7) 0.6435(4) 0.33802(6) 0.0314(4) Uani 1 1 d . .
H8 H 0.1597 0.7684 0.3416 0.038 Uiso 1 1 calc R U
C9 C 0.17684(7) 0.4725(4) 0.29701(6) 0.0319(4) Uani 1 1 d . .
C10 C 0.21916(7) 0.2851(4) 0.29177(6) 0.0306(4) Uani 1 1 d . .
C11 C 0.27327(7) 0.2811(4) 0.32631(6) 0.0299(4) Uani 1 1 d . .
H11 H 0.3024 0.1587 0.3223 0.036 Uiso 1 1 calc R U
C12 C 0.12298(7) 0.4922(4) 0.25952(6) 0.0349(4) Uani 1 1 d . .
C13 C 0.07947(7) 0.5110(4) 0.22651(6) 0.0377(4) Uani 1 1 d . .
C14 C 0.02937(7) 0.5341(5) 0.18500(6) 0.0416(5) Uani 1 1 d . .
C15 C -0.01577(10) 0.7041(7) 0.18346(9) 0.0751(9) Uani 1 1 d . .
H15 H -0.0155 0.8134 0.2111 0.090 Uiso 1 1 calc R U
C16 C -0.06214(11) 0.7183(8) 0.14177(10) 0.0851(11) Uani 1 1 d . .
H16 H -0.0931 0.8387 0.1422 0.102 Uiso 1 1 calc R U
C17 C -0.02362(13) 0.4076(10) 0.10400(10) 0.1018(13) Uani 1 1 d . .
H17 H -0.0259 0.2982 0.0760 0.122 Uiso 1 1 calc R U
C18 C 0.02475(11) 0.3750(8) 0.14406(9) 0.0844(11) Uani 1 1 d . .
H18 H 0.0541 0.2457 0.1434 0.101 Uiso 1 1 calc R U
C19 C 0.52406(7) -0.0395(4) 0.41776(6) 0.0309(4) Uani 1 1 d . .
H19A H 0.5383 -0.1558 0.4472 0.037 Uiso 1 1 calc R U
H19B H 0.5570 0.0704 0.4136 0.037 Uiso 1 1 calc R U
C20 C 0.49878(8) -0.2161(4) 0.37325(6) 0.0348(4) Uani 1 1 d . .
H20A H 0.4635 -0.3093 0.3767 0.042 Uiso 1 1 calc R U
H20B H 0.5273 -0.3599 0.3717 0.042 Uiso 1 1 calc R U
C21 C 0.48287(9) -0.0549(4) 0.32572(6) 0.0398(4) Uani 1 1 d . .
H21A H 0.5184 0.0313 0.3214 0.048 Uiso 1 1 calc R U
H21B H 0.4556 0.0941 0.3277 0.048 Uiso 1 1 calc R U
C22 C 0.45494(8) -0.2342(4) 0.28133(6) 0.0384(4) Uani 1 1 d . .
H22A H 0.4521 -0.1262 0.2514 0.046 Uiso 1 1 calc R U
H22B H 0.4807 -0.3929 0.2814 0.046 Uiso 1 1 calc R U
C23 C 0.39542(9) -0.3401(5) 0.27929(7) 0.0437(5) Uani 1 1 d . .
H23A H 0.3694 -0.1825 0.2794 0.052 Uiso 1 1 calc R U
H23B H 0.3980 -0.4517 0.3088 0.052 Uiso 1 1 calc R U
C24 C 0.36949(11) -0.5137(5) 0.23420(8) 0.0579(6) Uani 1 1 d . .
H24A H 0.3677 -0.4055 0.2049 0.087 Uiso 1 1 calc R U
H24B H 0.3302 -0.5715 0.2336 0.087 Uiso 1 1 calc R U
H24C H 0.3938 -0.6763 0.2350 0.087 Uiso 1 1 calc R U
C25 C 0.20823(8) 0.9332(4) 0.42518(6) 0.0379(4) Uani 1 1 d . .
H25A H 0.1727 0.8186 0.4170 0.045 Uiso 1 1 calc R U
H25B H 0.2001 1.1016 0.4049 0.045 Uiso 1 1 calc R U
C26 C 0.22542(8) 1.0090(5) 0.47892(7) 0.0408(5) Uani 1 1 d . .
H26A H 0.1921 1.1022 0.4860 0.049 Uiso 1 1 calc R U
H26B H 0.2331 0.8377 0.4984 0.049 Uiso 1 1 calc R U
C27 C 0.27817(8) 1.1932(4) 0.49562(6) 0.0379(4) Uani 1 1 d . .
H27A H 0.2723 1.3588 0.4746 0.045 Uiso 1 1 calc R U
H27B H 0.3127 1.0945 0.4919 0.045 Uiso 1 1 calc R U
C28 C 0.28923(9) 1.2807(4) 0.54882(6) 0.0406(4) Uani 1 1 d . .
H28A H 0.2539 1.3721 0.5525 0.049 Uiso 1 1 calc R U
H28B H 0.2961 1.1143 0.5696 0.049 Uiso 1 1 calc R U
C29 C 0.34027(8) 1.4728(5) 0.56703(7) 0.0418(5) Uani 1 1 d . .
H29A H 0.3335 1.6406 0.5465 0.050 Uiso 1 1 calc R U
H29B H 0.3758 1.3824 0.5636 0.050 Uiso 1 1 calc R U
C30 C 0.34989(10) 1.5541(5) 0.62014(7) 0.0524(6) Uani 1 1 d . .
H30A H 0.3154 1.6497 0.6236 0.079 Uiso 1 1 calc R U
H30B H 0.3837 1.6761 0.6305 0.079 Uiso 1 1 calc R U
H30C H 0.3568 1.3888 0.6406 0.079 Uiso 1 1 calc R U
C31 C 0.24426(8) -0.0495(4) 0.23939(6) 0.0347(4) Uani 1 1 d . .
H31A H 0.2589 -0.1892 0.2652 0.042 Uiso 1 1 calc R U
H31B H 0.2776 0.0606 0.2361 0.042 Uiso 1 1 calc R U
C32 C 0.21356(8) -0.1869(4) 0.19129(6) 0.0378(4) Uani 1 1 d . .
H32A H 0.1818 -0.3033 0.1960 0.045 Uiso 1 1 calc R U
H32B H 0.2415 -0.3088 0.1817 0.045 Uiso 1 1 calc R U
C33 C 0.18827(9) 0.0148(4) 0.14991(6) 0.0405(4) Uani 1 1 d . .
H33A H 0.1619 0.1428 0.1600 0.049 Uiso 1 1 calc R U
H33B H 0.2203 0.1247 0.1440 0.049 Uiso 1 1 calc R U
C34 C 0.15502(10) -0.1244(5) 0.10254(7) 0.0488(5) Uani 1 1 d . .
H34A H 0.1823 -0.2409 0.0911 0.059 Uiso 1 1 calc R U
H34B H 0.1251 -0.2463 0.1091 0.059 Uiso 1 1 calc R U
C35 C 0.12558(10) 0.0751(6) 0.06220(7) 0.0539(6) Uani 1 1 d . .
H35A H 0.1553 0.1986 0.0558 0.065 Uiso 1 1 calc R U
H35B H 0.0979 0.1900 0.0734 0.065 Uiso 1 1 calc R U
C36 C 0.09312(14) -0.0670(8) 0.01484(9) 0.0837(10) Uani 1 1 d . .
H36A H 0.0732 0.0709 -0.0092 0.125 Uiso 1 1 calc R U
H36B H 0.0644 -0.1944 0.0211 0.125 Uiso 1 1 calc R U
H36C H 0.1208 -0.1692 0.0021 0.125 Uiso 1 1 calc R U

loop_
_atom_site_aniso_label
_atom_site_aniso_U_11
_atom_site_aniso_U_22
_atom_site_aniso_U_33
_atom_site_aniso_U_23
_atom_site_aniso_U_13
_atom_site_aniso_U_12
O1 0.0316(6) 0.0340(7) 0.0217(5) -0.0053(5) 0.0017(4) 0.0022(5)
O2 0.0312(6) 0.0433(8) 0.0231(5) -0.0065(5) 0.0009(4) 0.0021(5)
O3 0.0325(6) 0.0456(8) 0.0267(6) -0.0094(5) -0.0004(5) 0.0004(5)
N1 0.0368(10) 0.142(2) 0.0397(10) 0.0001(13) -0.0062(8) -0.0020(12)
C1 0.0275(7) 0.0312(9) 0.0197(7) 0.0021(6) 0.0037(5) 0.0002(6)
C2 0.0309(7) 0.0275(9) 0.0188(6) -0.0002(6) 0.0044(5) -0.0008(6)
C3 0.0272(7) 0.0313(9) 0.0214(7) 0.0011(6) 0.0048(6) 0.0020(6)
C4 0.0311(8) 0.0316(9) 0.0208(7) -0.0003(6) 0.0054(6) 0.0013(7)
C5 0.0312(8) 0.0328(9) 0.0229(7) 0.0004(7) 0.0056(6) 0.0007(7)
C6 0.0288(7) 0.0346(9) 0.0217(7) 0.0025(7) 0.0022(6) -0.0016(7)
C7 0.0313(8) 0.0331(9) 0.0207(7) -0.0014(6) 0.0028(6) -0.0023(7)
C8 0.0293(8) 0.0383(10) 0.0239(7) 0.0004(7) 0.0033(6) 0.0013(7)
C9 0.0286(8) 0.0417(10) 0.0220(7) 0.0013(7) 0.0019(6) -0.0018(7)
C10 0.0327(8) 0.0341(9) 0.0220(7) -0.0018(7) 0.0032(6) -0.0025(7)
C11 0.0304(8) 0.0333(9) 0.0234(7) -0.0003(7) 0.0035(6) -0.0002(7)
C12 0.0298(8) 0.0465(11) 0.0258(8) -0.0034(7) 0.0040(6) -0.0010(7)
C13 0.0302(8) 0.0535(12) 0.0266(8) -0.0044(8) 0.0037(6) -0.0003(8)
C14 0.0278(8) 0.0665(14) 0.0264(8) -0.0029(9) 0.0012(6) -0.0018(8)
C15 0.0501(13) 0.120(3) 0.0433(12) -0.0212(14) -0.0060(10) 0.0332(15)
C16 0.0452(13) 0.139(3) 0.0576(15) -0.0093(18) -0.0064(11) 0.0335(16)
C17 0.0618(16) 0.179(4) 0.0441(14) -0.0421(19) -0.0168(12) 0.015(2)
C18 0.0524(13) 0.139(3) 0.0454(13) -0.0407(16) -0.0127(10) 0.0238(16)
C19 0.0333(8) 0.0334(9) 0.0242(7) -0.0017(7) 0.0052(6) 0.0042(7)
C20 0.0409(9) 0.0357(10) 0.0256(8) -0.0036(7) 0.0062(7) 0.0026(7)
C21 0.0505(10) 0.0431(11) 0.0252(8) 0.0006(8) 0.0098(7) -0.0068(9)
C22 0.0449(10) 0.0466(11) 0.0233(7) -0.0035(8) 0.0094(7) -0.0028(8)
C23 0.0433(10) 0.0525(13) 0.0328(9) 0.0040(9) 0.0070(7) -0.0041(9)
C24 0.0669(14) 0.0596(15) 0.0349(10) 0.0075(10) -0.0048(9) -0.0211(12)
C25 0.0336(8) 0.0486(12) 0.0285(8) -0.0073(8) 0.0044(6) 0.0037(8)
C26 0.0407(9) 0.0510(12) 0.0294(8) -0.0062(8) 0.0083(7) -0.0013(8)
C27 0.0432(9) 0.0424(11) 0.0275(8) -0.0020(8) 0.0094(7) -0.0003(8)
C28 0.0472(10) 0.0456(12) 0.0284(8) -0.0052(8) 0.0098(7) -0.0025(9)
C29 0.0424(10) 0.0504(12) 0.0318(9) -0.0070(8) 0.0092(7) 0.0003(9)
C30 0.0560(12) 0.0660(15) 0.0345(10) -0.0139(10) 0.0120(9) -0.0109(11)
C31 0.0348(8) 0.0377(10) 0.0291(8) -0.0043(7) 0.0051(6) -0.0009(7)
C32 0.0430(9) 0.0395(11) 0.0292(8) -0.0056(8) 0.0076(7) -0.0041(8)
C33 0.0448(10) 0.0456(12) 0.0277(8) -0.0059(8) 0.0049(7) -0.0002(8)
C34 0.0544(12) 0.0568(14) 0.0293(9) -0.0096(9) 0.0026(8) -0.0013(10)
C35 0.0520(12) 0.0744(17) 0.0308(9) -0.0058(10) 0.0045(8) 0.0101(11)
C36 0.0869(19) 0.111(3) 0.0352(11) -0.0183(14) -0.0113(12) 0.0194(18)

loop_
_atom_type_symbol
_atom_type_description
_atom_type_scat_dispersion_real
_atom_type_scat_dispersion_imag
_atom_type_scat_source
C C 0.0032 0.0015 'International Tables Vol C Tables 4.2.6.8 and 6.1.1.4'
H H 0.0000 0.0000 'International Tables Vol C Tables 4.2.6.8 and 6.1.1.4'
N N 0.0060 0.0030 'International Tables Vol C Tables 4.2.6.8 and 6.1.1.4'
O O 0.0108 0.0057 'International Tables Vol C Tables 4.2.6.8 and 6.1.1.4'

loop_
_geom_angle_atom_site_label_1
_geom_angle_atom_site_label_2
_geom_angle_atom_site_label_3
_geom_angle
_geom_angle_site_symmetry_1
_geom_angle_site_symmetry_3
C2 O1 C19 117.04(12) . .
C7 O2 C25 116.16(12) . .
C10 O3 C31 119.20(13) . .
C16 N1 C17 115.0(2) . .
C2 C1 C4 120.72(14) . .
C3 C1 C2 119.12(14) 3_666 .
C3 C1 C4 120.16(15) 3_666 .
O1 C2 C1 115.60(13) . .
O1 C2 C3 124.59(15) . .
C3 C2 C1 119.81(14) . .
C2 C3 C1 121.07(15) . 3_666
C5 C4 C1 177.82(19) . .
C4 C5 C6 178.5(2) . .
C7 C6 C5 119.95(15) . .
C11 C6 C5 120.55(15) . .
C11 C6 C7 119.50(14) . .
O2 C7 C6 116.42(13) . .
O2 C7 C8 124.13(16) . .
C8 C7 C6 119.45(15) . .
C7 C8 C9 120.83(16) . .
C8 C9 C10 119.88(14) . .
C8 C9 C12 120.66(16) . .
C10 C9 C12 119.43(15) . .
O3 C10 C9 114.78(14) . .
O3 C10 C11 125.77(16) . .
C11 C10 C9 119.44(15) . .
C10 C11 C6 120.75(16) . .
C13 C12 C9 176.70(19) . .
C12 C13 C14 176.62(19) . .
C15 C14 C13 123.35(19) . .
C15 C14 C18 116.53(19) . .
C18 C14 C13 120.1(2) . .
C14 C15 C16 119.9(2) . .
N1 C16 C15 125.1(3) . .
N1 C17 C18 124.7(3) . .
C14 C18 C17 118.7(3) . .
O1 C19 C20 106.84(13) . .
C19 C20 C21 113.34(16) . .
C20 C21 C22 112.68(17) . .
C23 C22 C21 114.40(16) . .
C22 C23 C24 112.14(18) . .
O2 C25 C26 108.59(14) . .
C27 C26 C25 115.00(16) . .
C26 C27 C28 111.67(16) . .
C29 C28 C27 114.02(16) . .
C28 C29 C30 112.33(17) . .
O3 C31 C32 106.57(14) . .
C31 C32 C33 113.66(16) . .
C34 C33 C32 113.24(17) . .
C35 C34 C33 113.7(2) . .
C34 C35 C36 113.1(2) . .

loop_
_geom_bond_atom_site_label_1
_geom_bond_atom_site_label_2
_geom_bond_distance
_geom_bond_site_symmetry_2
O1 C2 1.3614(19) .
O1 C19 1.431(2) .
O2 C7 1.3618(19) .
O2 C25 1.437(2) .
O3 C10 1.359(2) .
O3 C31 1.427(2) .
N1 C16 1.299(4) .
N1 C17 1.321(4) .
C1 C2 1.410(2) .
C1 C3 1.399(2) 3_666
C1 C4 1.429(2) .
C2 C3 1.385(2) .
C3 C1 1.399(2) 3_666
C4 C5 1.193(2) .
C5 C6 1.429(2) .
C6 C7 1.411(2) .
C6 C11 1.403(2) .
C7 C8 1.385(2) .
C8 C9 1.398(2) .
C9 C10 1.405(2) .
C9 C12 1.426(2) .
C10 C11 1.388(2) .
C12 C13 1.193(2) .
C13 C14 1.430(2) .
C14 C15 1.354(3) .
C14 C18 1.380(3) .
C15 C16 1.379(3) .
C17 C18 1.386(3) .
C19 C20 1.510(2) .
C20 C21 1.519(2) .
C21 C22 1.526(3) .
C22 C23 1.505(3) .
C23 C24 1.516(3) .
C25 C26 1.517(2) .
C26 C27 1.513(3) .
C27 C28 1.527(2) .
C28 C29 1.510(3) .
C29 C30 1.520(3) .
C31 C32 1.515(2) .
C32 C33 1.522(3) .
C33 C34 1.519(3) .
C34 C35 1.517(3) .
C35 C36 1.520(3) .
